data_2202787
loop_
_publ_author_name
'Atalay, \,Sehriman '
'A\<gar, Ay\,sen'
'Akdemir, Nesuhi'
'A\<gar, Erbil'

_publ_section_title
;
 4-(2-Isopropyl-5-methylphenoxy)phthalonitrile
;
_journal_issue 8
_journal_name_full 'Acta Crystallographica Section E'
_journal_page_first o1111
_journal_page_last o1112
_journal_paper_doi 10.1107/S1600536803014685
_journal_volume 59
_journal_year 2003
_chemical_formula_iupac 'C18 H16 N2 O'
_chemical_formula_moiety 'C18 H16 N2 O'
_chemical_formula_sum 'C18 H16 N2 O'
_chemical_formula_weight 276.33
_chemical_name_systematic
;
4-[2-Isopropyl-5-methylphenoxy]phthalonitrile
;
_space_group_IT_number 14
_symmetry_cell_setting monoclinic
_symmetry_space_group_name_Hall '-P 2yn'
_symmetry_space_group_name_H-M 'P 1 21/n 1'
_atom_sites_solution_hydrogens geom
_atom_sites_solution_primary direct
_atom_sites_solution_secondary difmap
_cell_angle_alpha 90.00
_cell_angle_beta 102.4060(10)
_cell_angle_gamma 90.00
_cell_formula_units_Z 4
_cell_length_a 11.424(2)
_cell_length_b 10.2230(12)
_cell_length_c 13.669(2)
_cell_measurement_reflns_used 15187
_cell_measurement_temperature 293(2)
_cell_measurement_theta_max 29.41
_cell_measurement_theta_min 1.77
_cell_volume 1559.1(4)
_computing_cell_refinement X-AREA
_computing_data_collection 'X-AREA (Stoe & Cie, 2002)'
_computing_data_reduction 'X-RED (Stoe & Cie, 2002)'
_computing_molecular_graphics 'ORTEPIII (Burnett & Johnson, 1996)'
_computing_publication_material 'WinGX (Farrugia, 1997) and PARST (Nardelli, 1995)'
_computing_structure_refinement 'SHELXL97 (Sheldrick, 1997)'
_computing_structure_solution 'SHELXS97 (Sheldrick, 1997)'
_diffrn_ambient_temperature 293(2)
_diffrn_measured_fraction_theta_full 0.974
_diffrn_measured_fraction_theta_max 0.974
_diffrn_measurement_device '2-circle goniometer'
_diffrn_measurement_device_type 'Stoe IPDS-2'
_diffrn_measurement_method \w
_diffrn_radiation_monochromator graphite
_diffrn_radiation_source 'fine-focus sealed tube'
_diffrn_radiation_type MoK\a
_diffrn_radiation_wavelength 0.71073
_diffrn_reflns_av_R_equivalents 0.0371
_diffrn_reflns_av_sigmaI/netI 0.0346
_diffrn_reflns_limit_h_max 15
_diffrn_reflns_limit_h_min -15
_diffrn_reflns_limit_k_max 14
_diffrn_reflns_limit_k_min -13
_diffrn_reflns_limit_l_max 18
_diffrn_reflns_limit_l_min -16
_diffrn_reflns_number 14570
_diffrn_reflns_theta_full 29.49
_diffrn_reflns_theta_max 29.49
_diffrn_reflns_theta_min 2.11
_diffrn_standards_decay_% 2
_diffrn_standards_interval_time 30
_diffrn_standards_number 1
_exptl_absorpt_coefficient_mu 0.074
_exptl_absorpt_correction_type none
_exptl_crystal_colour 'light brown'
_exptl_crystal_density_diffrn 1.177
_exptl_crystal_density_method 'not measured'
_exptl_crystal_description tetragonal
_exptl_crystal_F_000 584
_exptl_crystal_size_max 0.400
_exptl_crystal_size_mid 0.333
_exptl_crystal_size_min 0.300
_refine_diff_density_max 0.434
_refine_diff_density_min -0.211
_refine_ls_extinction_expression Fc^*^=kFc[1+0.001xFc^2^\l^3^/sin(2\q)]^-1/4^
_refine_ls_extinction_method none
_refine_ls_goodness_of_fit_ref 0.883
_refine_ls_hydrogen_treatment constr
_refine_ls_matrix_type full
_refine_ls_number_parameters 194
_refine_ls_number_reflns 4223
_refine_ls_number_restraints 0
_refine_ls_restrained_S_all 0.883
_refine_ls_R_factor_all 0.1027
_refine_ls_R_factor_gt 0.0621
_refine_ls_shift/su_max <0.001
_refine_ls_shift/su_mean 0.000
_refine_ls_structure_factor_coef Fsqd
_refine_ls_weighting_details 'calc w = 1/[\s^2^(Fo^2^)+(0.1493P)^2^] where P = (Fo^2^+2Fc^2^)/3'
_refine_ls_weighting_scheme calc
_refine_ls_wR_factor_gt 0.1962
_refine_ls_wR_factor_ref 0.2187
_reflns_number_gt 2185
_reflns_number_total 4223
_reflns_threshold_expression I>2\s(I)
_cod_data_source_file ob6264.cif
_cod_data_source_block I
_cod_original_sg_symbol_Hall '-P 2yn '
_cod_original_sg_symbol_H-M 'P 21/n'
_cod_database_code 2202787
_cod_database_fobs_code 2202787

loop_
_symmetry_equiv_pos_as_xyz
'x, y, z'
'-x+1/2, y+1/2, -z+1/2'
'-x, -y, -z'
'x-1/2, -y-1/2, z-1/2'

loop_
_atom_site_label
_atom_site_fract_x
_atom_site_fract_y
_atom_site_fract_z
_atom_site_U_iso_or_equiv
_atom_site_adp_type
_atom_site_calc_flag
_atom_site_refinement_flags
_atom_site_occupancy
_atom_site_disorder_assembly
_atom_site_disorder_group
_atom_site_type_symbol
N2 0.6548(3) 0.5094(2) 0.1058(2) 0.1241(10) Uani d . 1 . . N
N1 0.76274(17) 0.34011(18) 0.36416(15) 0.0833(6) Uani d . 1 . . N
C7 0.6179(2) 0.4084(2) 0.11874(17) 0.0826(6) Uani d . 1 . . C
C15 0.2330(5) 0.0914(5) 0.3733(4) 0.194(2) Uani d . 1 . . C
H15A 0.1891 0.0462 0.4155 0.291 Uiso calc R 1 . . H
H15B 0.1858 0.1629 0.3405 0.291 Uiso calc R 1 . . H
H15C 0.3066 0.1244 0.4132 0.291 Uiso calc R 1 . . H
C8 0.69444(15) 0.28661(18) 0.30523(13) 0.0594(4) Uani d . 1 . . C
C1 0.57186(16) 0.28233(18) 0.13556(14) 0.0615(5) Uani d . 1 . . C
C2 0.60824(14) 0.22191(16) 0.22845(12) 0.0530(4) Uani d . 1 . . C
C16 0.2591(2) 0.0027(3) 0.2994(2) 0.0984(8) Uani d . 1 . . C
H16 0.2895 0.0579 0.2518 0.118 Uiso calc R 1 . . H
C6 0.48739(18) 0.2201(2) 0.06171(14) 0.0718(5) Uani d . 1 . . C
H6 0.4624 0.2590 -0.0008 0.086 Uiso calc R 1 . . H
C17 0.1512(3) -0.0643(4) 0.2387(3) 0.1410(14) Uani d . 1 . . C
H17A 0.1233 -0.1292 0.2790 0.211 Uiso calc R 1 . . H
H17B 0.1721 -0.1056 0.1817 0.211 Uiso calc R 1 . . H
H17C 0.0891 -0.0011 0.2163 0.211 Uiso calc R 1 . . H
C3 0.56191(15) 0.10200(17) 0.24792(13) 0.0580(4) Uani d . 1 . . C
H3 0.5869 0.0620 0.3100 0.070 Uiso calc R 1 . . H
C5 0.44112(18) 0.1019(2) 0.08071(14) 0.0707(5) Uani d . 1 . . C
H5 0.3846 0.0608 0.0311 0.085 Uiso calc R 1 . . H
C13 0.3730(2) -0.1582(2) 0.42912(19) 0.0856(7) Uani d . 1 . . C
H13 0.3202 -0.1400 0.4704 0.103 Uiso calc R 1 . . H
C14 0.35844(19) -0.0944(2) 0.33776(17) 0.0744(6) Uani d . 1 . . C
C4 0.47796(16) 0.04311(18) 0.17336(14) 0.0619(5) Uani d . 1 . . C
C12 0.4636(2) -0.2480(2) 0.46065(18) 0.0834(6) Uani d . 1 . . C
H12 0.4700 -0.2889 0.5223 0.100 Uiso calc R 1 . . H
C9 0.44028(18) -0.12750(18) 0.28159(15) 0.0663(5) Uani d . 1 . . C
O1 0.42601(15) -0.07445(14) 0.18432(11) 0.0864(5) Uani d . 1 . . O
C11 0.54423(19) -0.27788(19) 0.40285(17) 0.0740(6) Uani d . 1 . . C
C10 0.52993(19) -0.2153(2) 0.31139(17) 0.0722(5) Uani d . 1 . . C
H10 0.5824 -0.2337 0.2698 0.087 Uiso calc R 1 . . H
C18 0.6433(3) -0.3754(3) 0.4379(3) 0.1084(9) Uani d . 1 . . C
H18A 0.6729 -0.4064 0.3815 0.163 Uiso calc R 1 . . H
H18B 0.6128 -0.4477 0.4697 0.163 Uiso calc R 1 . . H
H18C 0.7072 -0.3341 0.4849 0.163 Uiso calc R 1 . . H

loop_
_atom_site_aniso_label
_atom_site_aniso_U_11
_atom_site_aniso_U_22
_atom_site_aniso_U_33
_atom_site_aniso_U_12
_atom_site_aniso_U_13
_atom_site_aniso_U_23
N2 0.142(2) 0.0912(15) 0.122(2) -0.0458(15) -0.0087(16) 0.0321(14)
N1 0.0832(11) 0.0768(11) 0.0770(12) -0.0089(9) -0.0112(9) -0.0111(9)
C7 0.0892(14) 0.0757(13) 0.0726(13) -0.0170(11) -0.0054(11) 0.0171(10)
C15 0.219(5) 0.150(3) 0.175(4) 0.111(3) -0.043(3) -0.055(3)
C8 0.0591(9) 0.0576(9) 0.0570(10) -0.0016(8) 0.0026(7) 0.0001(8)
C1 0.0619(10) 0.0600(10) 0.0591(10) -0.0066(8) 0.0051(8) 0.0085(8)
C2 0.0500(8) 0.0543(9) 0.0516(9) -0.0015(6) 0.0038(6) -0.0015(7)
C16 0.0876(15) 0.0929(17) 0.108(2) 0.0156(13) 0.0053(14) 0.0089(15)
C6 0.0780(12) 0.0762(12) 0.0523(10) -0.0107(10) -0.0055(8) 0.0144(9)
C17 0.0871(18) 0.130(3) 0.182(4) 0.0098(18) -0.024(2) -0.006(3)
C3 0.0601(9) 0.0578(9) 0.0509(9) -0.0039(7) 0.0000(7) 0.0052(7)
C5 0.0757(12) 0.0737(12) 0.0530(10) -0.0145(9) -0.0081(8) 0.0023(8)
C13 0.0829(14) 0.0931(16) 0.0837(15) 0.0065(12) 0.0244(11) 0.0051(12)
C14 0.0747(12) 0.0642(11) 0.0766(13) 0.0007(9) -0.0006(10) 0.0032(9)
C4 0.0673(10) 0.0571(9) 0.0563(10) -0.0122(8) 0.0017(8) 0.0033(7)
C12 0.0907(15) 0.0812(14) 0.0781(14) 0.0036(11) 0.0175(11) 0.0232(11)
C9 0.0776(12) 0.0536(9) 0.0624(11) -0.0159(8) 0.0032(9) 0.0035(8)
O1 0.1072(11) 0.0739(9) 0.0659(9) -0.0380(8) -0.0086(7) 0.0086(7)
C11 0.0775(12) 0.0558(10) 0.0861(14) -0.0004(9) 0.0115(10) 0.0078(9)
C10 0.0718(11) 0.0660(11) 0.0790(13) -0.0106(9) 0.0167(9) 0.0006(10)
C18 0.1065(19) 0.0802(15) 0.135(3) 0.0255(14) 0.0173(17) 0.0168(16)

loop_
_atom_type_symbol
_atom_type_description
_atom_type_scat_dispersion_real
_atom_type_scat_dispersion_imag
_atom_type_scat_source
C C 0.0033 0.0016 'International Tables Vol C Tables 4.2.6.8 and 6.1.1.4'
H H 0.0000 0.0000 'International Tables Vol C Tables 4.2.6.8 and 6.1.1.4'
N N 0.0061 0.0033 'International Tables Vol C Tables 4.2.6.8 and 6.1.1.4'
O O 0.0106 0.0060 'International Tables Vol C Tables 4.2.6.8 and 6.1.1.4'

loop_
_geom_angle_atom_site_label_1
_geom_angle_atom_site_label_2
_geom_angle_atom_site_label_3
_geom_angle
_geom_angle_publ_flag
N2 C7 C1 179.7(3) yes
C16 C15 H15A 109.5 ?
C16 C15 H15B 109.5 ?
H15A C15 H15B 109.5 ?
C16 C15 H15C 109.5 ?
H15A C15 H15C 109.5 ?
H15B C15 H15C 109.5 ?
N1 C8 C2 178.3(2) yes
C6 C1 C2 118.89(16) ?
C6 C1 C7 121.16(17) ?
C2 C1 C7 119.91(16) ?
C3 C2 C1 121.12(14) ?
C3 C2 C8 119.85(15) ?
C1 C2 C8 119.03(15) ?
C15 C16 C17 114.2(3) ?
C15 C16 C14 115.1(3) ?
C17 C16 C14 111.0(2) ?
C15 C16 H16 105.1 ?
C17 C16 H16 105.1 ?
C14 C16 H16 105.1 ?
C5 C6 C1 120.19(17) ?
C5 C6 H6 119.9 ?
C1 C6 H6 119.9 ?
C16 C17 H17A 109.5 ?
C16 C17 H17B 109.5 ?
H17A C17 H17B 109.5 ?
C16 C17 H17C 109.5 ?
H17A C17 H17C 109.5 ?
H17B C17 H17C 109.5 ?
C4 C3 C2 118.60(15) ?
C4 C3 H3 120.7 ?
C2 C3 H3 120.7 ?
C6 C5 C4 120.30(17) ?
C6 C5 H5 119.9 ?
C4 C5 H5 119.9 ?
C12 C13 C14 122.1(2) ?
C12 C13 H13 119.0 ?
C14 C13 H13 119.0 ?
C9 C14 C13 115.02(19) ?
C9 C14 C16 121.2(2) yes
C13 C14 C16 123.8(2) ?
O1 C4 C3 123.64(16) yes
O1 C4 C5 115.46(15) ?
C3 C4 C5 120.90(17) ?
C11 C12 C13 121.3(2) ?
C11 C12 H12 119.3 ?
C13 C12 H12 119.3 ?
C10 C9 C14 123.75(19) ?
C10 C9 O1 117.62(19) yes
C14 C9 O1 118.48(19) ?
C4 O1 C9 118.50(14) yes
C12 C11 C10 117.0(2) ?
C12 C11 C18 121.1(2) ?
C10 C11 C18 121.9(2) ?
C9 C10 C11 120.8(2) ?
C9 C10 H10 119.6 ?
C11 C10 H10 119.6 ?
C11 C18 H18A 109.5 ?
C11 C18 H18B 109.5 ?
H18A C18 H18B 109.5 ?
C11 C18 H18C 109.5 ?
H18A C18 H18C 109.5 ?
H18B C18 H18C 109.5 ?

loop_
_geom_bond_atom_site_label_1
_geom_bond_atom_site_label_2
_geom_bond_site_symmetry_2
_geom_bond_distance
_geom_bond_publ_flag
N2 C7 . 1.144(3) yes
N1 C8 . 1.134(2) yes
C7 C1 . 1.429(3) yes
C15 C16 . 1.434(5) ?
C15 H15A . 0.9600 ?
C15 H15B . 0.9600 ?
C15 H15C . 0.9600 ?
C8 C2 . 1.437(2) yes
C1 C6 . 1.392(3) ?
C1 C2 . 1.393(2) ?
C2 C3 . 1.384(2) ?
C16 C17 . 1.496(4) ?
C16 C14 . 1.514(3) yes
C16 H16 . 0.9800 ?
C6 C5 . 1.366(3) ?
C6 H6 . 0.9300 ?
C17 H17A . 0.9600 ?
C17 H17B . 0.9600 ?
C17 H17C . 0.9600 ?
C3 C4 . 1.379(2) ?
C3 H3 . 0.9300 ?
C5 C4 . 1.383(3) ?
C5 H5 . 0.9300 ?
C13 C12 . 1.381(3) ?
C13 C14 . 1.387(3) ?
C13 H13 . 0.9300 ?
C14 C9 . 1.373(3) ?
C4 O1 . 1.363(2) yes
C12 C11 . 1.371(3) ?
C12 H12 . 0.9300 ?
C9 C10 . 1.357(3) ?
C9 O1 . 1.413(2) yes
C11 C10 . 1.382(3) ?
C11 C18 . 1.507(3) yes
C10 H10 . 0.9300 ?
C18 H18A . 0.9600 ?
C18 H18B . 0.9600 ?
C18 H18C . 0.9600 ?

loop_
_geom_torsion_atom_site_label_1
_geom_torsion_atom_site_label_2
_geom_torsion_atom_site_label_3
_geom_torsion_atom_site_label_4
_geom_torsion
C6 C1 C2 C3 0.0(3)
C7 C1 C2 C3 177.68(19)
C6 C1 C2 C8 -179.31(18)
C7 C1 C2 C8 -1.6(3)
C2 C1 C6 C5 0.2(3)
C7 C1 C6 C5 -177.4(2)
C1 C2 C3 C4 -0.3(3)
C8 C2 C3 C4 179.01(17)
C1 C6 C5 C4 -0.1(3)
C12 C13 C14 C9 0.2(3)
C12 C13 C14 C16 178.8(2)
C15 C16 C14 C9 -140.6(4)
C17 C16 C14 C9 87.8(3)
C15 C16 C14 C13 40.8(5)
C17 C16 C14 C13 -90.8(3)
C2 C3 C4 O1 -179.71(18)
C2 C3 C4 C5 0.4(3)
C6 C5 C4 O1 179.9(2)
C6 C5 C4 C3 -0.2(3)
C14 C13 C12 C11 0.3(4)
C13 C14 C9 C10 -0.2(3)
C16 C14 C9 C10 -178.9(2)
C13 C14 C9 O1 175.19(17)
C16 C14 C9 O1 -3.5(3)
C3 C4 O1 C9 12.7(3)
C5 C4 O1 C9 -167.41(19)
C10 C9 O1 C4 -95.7(2)
C14 C9 O1 C4 88.6(2)
C13 C12 C11 C10 -0.7(3)
C13 C12 C11 C18 179.7(2)
C14 C9 C10 C11 -0.2(3)
O1 C9 C10 C11 -175.62(17)
C12 C11 C10 C9 0.6(3)
C18 C11 C10 C9 -179.8(2)

loop_
_cod_related_entry_id
_cod_related_entry_database
_cod_related_entry_code
1 ChemSpider 688601
